data_4077787
loop_
_publ_author_name
'Mitzel, Norbert W.'
'Kiener, Christoph'
'Rankin, David W. H.'

_publ_section_title
;
 Are There Structurally Relevant Attractive Interactions between Nitrogen
 Atoms and Group 14 Elements in Their Aminomethyl Compounds?
;
_journal_issue 17
_journal_name_full Organometallics
_journal_page_first 3437
_journal_paper_doi 10.1021/om990166c
_journal_volume 18
_journal_year 1999
_chemical_formula_sum 'C6 H17 N Sn'
_chemical_formula_weight 221.90
_chemical_name_systematic
; 
 N,N-Dimethylaminomethyl-trimethylstannane 
;
_space_group_IT_number 2
_symmetry_cell_setting triclinic
_symmetry_space_group_name_Hall '-P 1'
_symmetry_space_group_name_H-M 'P -1'
_atom_sites_solution_hydrogens geom
_atom_sites_solution_primary direct
_atom_sites_solution_secondary difmap
_audit_creation_method SHELXL
_cell_angle_alpha 66.040(10)
_cell_angle_beta 75.00(2)
_cell_angle_gamma 74.88(2)
_cell_formula_units_Z 4
_cell_length_a 6.667(2)
_cell_length_b 12.774(2)
_cell_length_c 12.848(2)
_cell_measurement_reflns_used 100
_cell_measurement_temperature 123(2)
_cell_measurement_theta_max 24
_cell_measurement_theta_min 19
_cell_volume 950.7(4)
_computing_cell_refinement CAD4-Software
_computing_data_collection CAD4-Software
_computing_data_reduction CADSHEL
_computing_molecular_graphics SHELXTL-5.01
_computing_publication_material 'SHELXL-93 (Sheldrick, 1993)'
_computing_structure_refinement 'SHELXL-93 (Sheldrick, 1993)'
_computing_structure_solution 'SHELXS-86 (Sheldrick, 1990)'
_diffrn_ambient_temperature 123(2)
_diffrn_radiation_monochromator graphite
_diffrn_radiation_source 'fine-focus sealed tube'
_diffrn_radiation_type MoK\a
_diffrn_radiation_wavelength 0.71073
_diffrn_reflns_av_R_equivalents 0.0167
_diffrn_reflns_av_sigmaI/netI 0.0182
_diffrn_reflns_limit_h_max 8
_diffrn_reflns_limit_h_min -5
_diffrn_reflns_limit_k_max 16
_diffrn_reflns_limit_k_min -16
_diffrn_reflns_limit_l_max 16
_diffrn_reflns_limit_l_min -16
_diffrn_reflns_number 7111
_diffrn_reflns_theta_max 26.98
_diffrn_reflns_theta_min 3.21
_diffrn_standards_decay_% None
_diffrn_standards_interval_time 60
_diffrn_standards_number 3
_exptl_absorpt_coefficient_mu 2.613
_exptl_absorpt_correction_type none
_exptl_crystal_colour Colourless
_exptl_crystal_density_diffrn 1.550
_exptl_crystal_description Cylinder
_exptl_crystal_F_000 440
_refine_diff_density_max 1.204
_refine_diff_density_min -1.538
_refine_diff_density_rms 0.139
_refine_ls_extinction_method none
_refine_ls_goodness_of_fit_all 1.199
_refine_ls_goodness_of_fit_obs 1.230
_refine_ls_hydrogen_treatment ride
_refine_ls_matrix_type full
_refine_ls_number_parameters 171
_refine_ls_number_reflns 4121
_refine_ls_number_restraints 0
_refine_ls_restrained_S_all 1.382
_refine_ls_restrained_S_obs 1.230
_refine_ls_R_factor_all 0.0300
_refine_ls_R_factor_obs 0.0259
_refine_ls_shift/esd_max 0.001
_refine_ls_shift/esd_mean 0.000
_refine_ls_structure_factor_coef Fsqd
_refine_ls_weighting_details 'w=1/[\s^2^(Fo^2^)+(0.0421P)^2^+0.4474P] where P=(Fo^2^+2Fc^2^)/3'
_refine_ls_weighting_scheme calc
_refine_ls_wR_factor_all 0.0824
_refine_ls_wR_factor_obs 0.0694
_reflns_number_observed 3720
_reflns_number_total 4140
_reflns_observed_criterion >2sigma(I)
_cod_data_source_file om990166c.cif
_cod_data_source_block kie1
_cod_depositor_comments
;
The following automatic conversions were performed:

'_symmetry_cell_setting' value 'Triclinic' changed to 'triclinic'
according to /home/saulius/struct/CIF-dictionaries/cif_core.dic
dictionary named 'cif_core.dic' version 2.4.2 from
2011-04-26.

'_exptl_absorpt_correction_type' value 'None' changed to
'none' according to
/home/saulius/struct/CIF-dictionaries/cif_core.dic dictionary named
'cif_core.dic' version 2.4.2 from 2011-04-26.

Automatic conversion script
Id: cif_fix_values 1715 2011-07-08 13:25:40Z adriana 

The following automatic conversions were performed:

'_refine_ls_weighting_scheme' value 'calc
w=1/[\s^2^(Fo^2^)+(0.0421P)^2^+0.4474P] where P=(Fo^2^+2Fc^2^)/3' was
changed to 'calc'. New tag '_refine_ls_weighting_details' was
created. The value of the new tag was set to
'w=1/[\s^2^(Fo^2^)+(0.0421P)^2^+0.4474P] where P=(Fo^2^+2Fc^2^)/3'.

Automatic conversion script
Id: cif_fix_values 3143 2015-03-26 13:38:13Z robertas 
;
_cod_original_sg_symbol_H-M P-1
_cod_database_code 4077787

loop_
_symmetry_equiv_pos_as_xyz
'x, y, z'
'-x, -y, -z'

loop_
_atom_site_aniso_label
_atom_site_aniso_U_11
_atom_site_aniso_U_22
_atom_site_aniso_U_33
_atom_site_aniso_U_23
_atom_site_aniso_U_13
_atom_site_aniso_U_12
Sn1 0.01547(10) 0.02441(11) 0.02020(11) -0.00794(8) 0.00021(7) -0.00501(7)
N1 0.0209(10) 0.0297(12) 0.0205(11) -0.0093(10) -0.0001(8) -0.0046(9)
C1 0.0205(12) 0.0304(15) 0.0229(14) -0.0075(12) -0.0018(10) -0.0020(10)
C2 0.0233(13) 0.046(2) 0.033(2) -0.0131(14) 0.0017(11) -0.0141(13)
C3 0.037(2) 0.043(2) 0.0219(15) -0.0113(13) -0.0009(12) -0.0027(13)
C4 0.0201(13) 0.050(2) 0.032(2) -0.0121(14) 0.0059(11) -0.0137(12)
C5 0.036(2) 0.039(2) 0.041(2) -0.0224(15) -0.0043(13) -0.0079(13)
C6 0.0280(14) 0.0260(14) 0.035(2) -0.0093(12) -0.0067(11) -0.0028(11)
Sn11 0.01749(10) 0.02435(11) 0.02014(11) -0.00792(8) -0.00162(7) -0.00676(7)
N11 0.0242(11) 0.0288(12) 0.0222(11) -0.0097(10) -0.0013(9) -0.0094(9)
C11 0.0265(13) 0.0296(14) 0.0245(14) -0.0078(12) -0.0022(10) -0.0132(11)
C12 0.045(2) 0.042(2) 0.0223(15) -0.0107(13) -0.0002(12) -0.0165(14)
C13 0.0253(14) 0.046(2) 0.033(2) -0.0124(14) -0.0096(12) -0.0066(12)
C14 0.0262(13) 0.0284(15) 0.037(2) -0.0109(13) -0.0007(11) -0.0101(11)
C15 0.0291(15) 0.049(2) 0.033(2) -0.0130(15) -0.0113(12) -0.0104(13)
C16 0.0303(15) 0.038(2) 0.041(2) -0.0216(15) 0.0015(13) -0.0036(12)

loop_
_atom_site_label
_atom_site_type_symbol
_atom_site_fract_x
_atom_site_fract_y
_atom_site_fract_z
_atom_site_U_iso_or_equiv
_atom_site_thermal_displace_type
_atom_site_occupancy
_atom_site_calc_flag
_atom_site_refinement_flags
Sn1 Sn 0.04144(2) 0.458672(15) 0.228230(15) 0.02044(7) Uani 1 d .
N1 N -0.1867(4) 0.4080(2) 0.4773(2) 0.0243(5) Uani 1 d .
C1 C 0.0177(4) 0.3711(3) 0.4132(2) 0.0263(6) Uani 1 d .
H1A H 0.0389(10) 0.2879(33) 0.4320(8) 0.080 Uiso 1 calc R
H1B H 0.1291(44) 0.3866(6) 0.4380(10) 0.080 Uiso 1 calc R
C2 C -0.3558(5) 0.3724(3) 0.4544(3) 0.0345(7) Uani 1 d .
H2A H -0.3651(37) 0.4105(27) 0.3722(26) 0.080 Uiso 1 calc R
H2B H -0.4894(43) 0.3947(28) 0.5004(28) 0.080 Uiso 1 calc R
H2C H -0.3265(30) 0.2879(27) 0.4751(29) 0.080 Uiso 1 calc R
C3 C -0.1819(5) 0.3576(3) 0.6009(3) 0.0359(7) Uani 1 d .
H3A H -0.3150(46) 0.3884(24) 0.6429(13) 0.080 Uiso 1 calc R
H3B H -0.0621(48) 0.3782(26) 0.6159(6) 0.080 Uiso 1 calc R
H3C H -0.1655(54) 0.2721(26) 0.6278(10) 0.080 Uiso 1 calc R
C4 C 0.3588(5) 0.4883(3) 0.1553(3) 0.0356(7) Uani 1 d .
H4A H 0.3634(11) 0.5458(28) 0.0757(26) 0.080 Uiso 1 calc R
H4B H 0.4515(30) 0.4146(23) 0.1542(27) 0.080 Uiso 1 calc R
H4C H 0.4073(25) 0.5181(29) 0.2026(22) 0.080 Uiso 1 calc R
C5 C -0.0303(5) 0.3538(3) 0.1522(3) 0.0364(7) Uani 1 d .
H5A H -0.0436(58) 0.3947(16) 0.0817(25) 0.080 Uiso 1 calc R
H5B H -0.1459(48) 0.3294(28) 0.1900(23) 0.080 Uiso 1 calc R
H5C H 0.0700(43) 0.2954(26) 0.1546(29) 0.080 Uiso 1 calc R
C6 C -0.1727(5) 0.6213(3) 0.1920(3) 0.0304(6) Uani 1 d .
H6A H -0.1080(26) 0.6754(19) 0.1420(28) 0.080 Uiso 1 calc R
H6B H -0.2209(47) 0.6357(16) 0.2541(22) 0.080 Uiso 1 calc R
H6C H -0.2745(45) 0.6176(11) 0.1655(31) 0.080 Uiso 1 calc R
Sn11 Sn 0.72830(3) 0.041368(15) 0.271718(15) 0.02042(7) Uani 1 d .
N11 N 0.6984(4) 0.0921(2) 0.0227(2) 0.0245(5) Uani 1 d .
C11 C 0.8017(4) 0.1288(3) 0.0865(2) 0.0263(6) Uani 1 d .
H11A H 0.7582(17) 0.2125(34) 0.0677(8) 0.080 Uiso 1 calc R
H11B H 0.9539(61) 0.1133(6) 0.0617(10) 0.080 Uiso 1 calc R
C12 C 0.7765(6) 0.1419(3) -0.1008(3) 0.0359(7) Uani 1 d .
H12A H 0.9359(48) 0.1170(25) -0.1165(7) 0.080 Uiso 1 calc R
H12B H 0.7398(47) 0.2302(26) -0.1280(10) 0.080 Uiso 1 calc R
H12C H 0.7084(44) 0.1131(24) -0.1442(14) 0.080 Uiso 1 calc R
C13 C 0.4706(5) 0.1277(3) 0.0458(3) 0.0346(7) Uani 1 d .
H13A H 0.4152(19) 0.0870(27) 0.1308(26) 0.080 Uiso 1 calc R
H13B H 0.4029(22) 0.1058(28) -0.0030(28) 0.080 Uiso 1 calc R
H13C H 0.4349(12) 0.2151(27) 0.0257(29) 0.080 Uiso 1 calc R
C14 C 0.6403(5) -0.1210(3) 0.3078(3) 0.0307(6) Uani 1 d .
H14A H 0.6592(53) -0.1329(15) 0.2431(22) 0.080 Uiso 1 calc R
H14B H 0.5070(47) -0.1191(11) 0.3404(30) 0.080 Uiso 1 calc R
H14C H 0.7185(46) -0.1775(19) 0.3548(29) 0.080 Uiso 1 calc R
C15 C 1.0020(5) 0.0123(3) 0.3440(3) 0.0356(7) Uani 1 d .
H15A H 1.1004(37) -0.0160(32) 0.3093(24) 0.080 Uiso 1 calc R
H15B H 0.9848(25) -0.0297(31) 0.4089(25) 0.080 Uiso 1 calc R
H15C H 1.0212(36) 0.0718(21) 0.3404(30) 0.080 Uiso 1 calc R
C16 C 0.4761(5) 0.1459(3) 0.3478(3) 0.0362(7) Uani 1 d .
H16A H 0.4256(40) 0.0990(17) 0.4273(26) 0.080 Uiso 1 calc R
H16B H 0.3614(42) 0.1749(26) 0.3040(22) 0.080 Uiso 1 calc R
H16C H 0.5270(21) 0.2111(26) 0.3467(27) 0.080 Uiso 1 calc R

loop_
_atom_type_symbol
_atom_type_description
_atom_type_scat_dispersion_real
_atom_type_scat_dispersion_imag
_atom_type_scat_source
C C 0.0033 0.0016 'International Tables Vol C Tables 4.2.6.8 and 6.1.1.4'
H H 0.0000 0.0000 'International Tables Vol C Tables 4.2.6.8 and 6.1.1.4'
N N 0.0061 0.0033 'International Tables Vol C Tables 4.2.6.8 and 6.1.1.4'
Sn Sn -0.6537 1.4246 'International Tables Vol C Tables 4.2.6.8 and 6.1.1.4'

loop_
_geom_angle_atom_site_label_1
_geom_angle_atom_site_label_2
_geom_angle_atom_site_label_3
_geom_angle
C6 Sn1 C4 109.91(13)
C6 Sn1 C5 109.81(13)
C4 Sn1 C5 108.35(13)
C6 Sn1 C1 109.13(12)
C4 Sn1 C1 108.71(12)
C5 Sn1 C1 110.92(13)
C2 N1 C3 109.5(2)
C2 N1 C1 110.8(2)
C3 N1 C1 109.9(2)
N1 C1 Sn1 112.9(2)
N1 C1 H1A 109.0(2)
Sn1 C1 H1A 109.01(8)
N1 C1 H1B 109.0(2)
Sn1 C1 H1B 109.01(8)
H1A C1 H1B 107.8
N1 C2 H2A 109.5(2)
N1 C2 H2B 109.5(2)
H2A C2 H2B 109.5
N1 C2 H2C 109.5(2)
H2A C2 H2C 109.5
H2B C2 H2C 109.5
N1 C3 H3A 109.5(2)
N1 C3 H3B 109.5(2)
H3A C3 H3B 109.5
N1 C3 H3C 109.5(2)
H3A C3 H3C 109.5
H3B C3 H3C 109.5
Sn1 C4 H4A 109.47(10)
Sn1 C4 H4B 109.47(10)
H4A C4 H4B 109.5
Sn1 C4 H4C 109.47(10)
H4A C4 H4C 109.5
H4B C4 H4C 109.5
Sn1 C5 H5A 109.47(10)
Sn1 C5 H5B 109.47(9)
H5A C5 H5B 109.5
Sn1 C5 H5C 109.47(10)
H5A C5 H5C 109.5
H5B C5 H5C 109.5
Sn1 C6 H6A 109.47(8)
Sn1 C6 H6B 109.47(9)
H6A C6 H6B 109.5
Sn1 C6 H6C 109.47(8)
H6A C6 H6C 109.5
H6B C6 H6C 109.5
C14 Sn11 C15 110.12(13)
C14 Sn11 C16 109.68(12)
C15 Sn11 C16 108.35(14)
C14 Sn11 C11 109.06(12)
C15 Sn11 C11 108.58(12)
C16 Sn11 C11 111.04(13)
C13 N11 C12 109.7(2)
C13 N11 C11 110.8(2)
C12 N11 C11 110.0(2)
N11 C11 Sn11 112.9(2)
N11 C11 H11A 109.0(2)
Sn11 C11 H11A 109.01(8)
N11 C11 H11B 109.0(2)
Sn11 C11 H11B 109.01(8)
H11A C11 H11B 107.8
N11 C12 H12A 109.5(2)
N11 C12 H12B 109.5(2)
H12A C12 H12B 109.5
N11 C12 H12C 109.5(2)
H12A C12 H12C 109.5
H12B C12 H12C 109.5
N11 C13 H13A 109.5(2)
N11 C13 H13B 109.5(2)
H13A C13 H13B 109.5
N11 C13 H13C 109.5(2)
H13A C13 H13C 109.5
H13B C13 H13C 109.5
Sn11 C14 H14A 109.47(9)
Sn11 C14 H14B 109.47(8)
H14A C14 H14B 109.5
Sn11 C14 H14C 109.47(9)
H14A C14 H14C 109.5
H14B C14 H14C 109.5
Sn11 C15 H15A 109.47(10)
Sn11 C15 H15B 109.47(9)
H15A C15 H15B 109.5
Sn11 C15 H15C 109.47(10)
H15A C15 H15C 109.5
H15B C15 H15C 109.5
Sn11 C16 H16A 109.47(10)
Sn11 C16 H16B 109.47(10)
H16A C16 H16B 109.5
Sn11 C16 H16C 109.47(9)
H16A C16 H16C 109.5
H16B C16 H16C 109.5

loop_
_geom_bond_atom_site_label_1
_geom_bond_atom_site_label_2
_geom_bond_distance
Sn1 C6 2.140(3)
Sn1 C4 2.145(3)
Sn1 C5 2.148(3)
Sn1 C1 2.160(3)
N1 C2 1.454(4)
N1 C3 1.457(4)
N1 C1 1.468(3)
C1 H1A 0.97(4)
C1 H1B 0.97(4)
C2 H2A 0.98(3)
C2 H2B 0.98(3)
C2 H2C 0.98(3)
C3 H3A 0.99(3)
C3 H3B 0.99(3)
C3 H3C 0.99(3)
C4 H4A 0.99(3)
C4 H4B 0.99(3)
C4 H4C 0.99(3)
C5 H5A 0.86(3)
C5 H5B 0.86(3)
C5 H5C 0.86(3)
C6 H6A 0.85(3)
C6 H6B 0.85(3)
C6 H6C 0.85(3)
Sn11 C14 2.138(3)
Sn11 C15 2.139(3)
Sn11 C16 2.146(3)
Sn11 C11 2.161(3)
N11 C13 1.455(4)
N11 C12 1.456(4)
N11 C11 1.463(4)
C11 H11A 0.97(4)
C11 H11B 0.97(4)
C12 H12A 1.02(3)
C12 H12B 1.02(3)
C12 H12C 1.02(3)
C13 H13A 1.01(3)
C13 H13B 1.01(3)
C13 H13C 1.01(3)
C14 H14A 0.88(3)
C14 H14B 0.88(3)
C14 H14C 0.88(3)
C15 H15A 0.78(3)
C15 H15B 0.78(3)
C15 H15C 0.78(3)
C16 H16A 0.97(3)
C16 H16B 0.97(3)
C16 H16C 0.97(3)

loop_
_geom_torsion_atom_site_label_1
_geom_torsion_atom_site_label_2
_geom_torsion_atom_site_label_3
_geom_torsion_atom_site_label_4
_geom_torsion
C2 N1 C1 Sn1 66.3(3)
C3 N1 C1 Sn1 -172.5(2)
C6 Sn1 C1 N1 24.3(2)
C4 Sn1 C1 N1 144.2(2)
C5 Sn1 C1 N1 -96.8(2)
C13 N11 C11 Sn11 66.2(3)
C12 N11 C11 Sn11 -172.3(2)
C14 Sn11 C11 N11 24.3(2)
C15 Sn11 C11 N11 144.3(2)
C16 Sn11 C11 N11 -96.7(2)
